data_4084215
loop_
_publ_author_name
'Koutsantonis, George A.'
'Low, Paul J.'
'Mackenzie, Campbell F. R.'
'Skelton, Brian W.'
'Yufit, Dmitry S.'

_publ_section_title
;
 Coordinating Tectons: Bimetallic Complexes from Bipyridyl Terminated
 Group 8 Alkynyl Complexes
;
_journal_issue 18
_journal_name_full Organometallics
_journal_page_first 4911
_journal_paper_doi 10.1021/om500172r
_journal_volume 33
_journal_year 2014
_chemical_formula_moiety 'C15 H13 Cl N2 Ru'
_chemical_formula_sum 'C15 H13 Cl N2 Ru'
_chemical_formula_weight 357.79
_chemical_name_systematic
;
 ?
;
_space_group_IT_number 14
_symmetry_cell_setting monoclinic
_symmetry_space_group_name_Hall '-P 2ybc'
_symmetry_space_group_name_H-M 'P 1 21/c 1'
_atom_sites_solution_hydrogens geom
_atom_sites_solution_primary direct
_atom_sites_solution_secondary difmap
_audit_creation_date 2013-11-12T15:29:17-00:00
_audit_creation_method 'WinGX routine CIF_UPDATE'
_cell_angle_alpha 90
_cell_angle_beta 101.5520(10)
_cell_angle_gamma 90
_cell_formula_units_Z 4
_cell_length_a 10.39490(10)
_cell_length_b 8.06390(10)
_cell_length_c 15.9581(2)
_cell_measurement_reflns_used 28502
_cell_measurement_temperature 100(2)
_cell_measurement_theta_max 40.508
_cell_measurement_theta_min 3.31
_cell_volume 1310.57(3)
_computing_cell_refinement
;
        CrysAlisPro, Oxford Diffraction Ltd.,
        Version 1.171.33.52 (release 06-11-2009 CrysAlis171 .NET)
        (compiled Nov  6 2009,16:24:50)
;
_computing_data_collection
;
        CrysAlisPro, Oxford Diffraction Ltd.,
        Version 1.171.33.52 (release 06-11-2009 CrysAlis171 .NET)
        (compiled Nov  6 2009,16:24:50)
;
_computing_data_reduction
;
        CrysAlisPro, Oxford Diffraction Ltd.,
        Version 1.171.33.52 (release 06-11-2009 CrysAlis171 .NET)
        (compiled Nov  6 2009,16:24:50)
;
_computing_molecular_graphics 'OrtepII (Johnson, C. K. (1976)'
_computing_publication_material 'WinGX Farrugia, L. J. (1999)'
_computing_structure_refinement 'SHELXL-97 (Sheldrick, 2008)'
_diffrn_ambient_temperature 100(2)
_diffrn_detector_area_resol_mean 16.0009
_diffrn_measured_fraction_theta_full 1
_diffrn_measured_fraction_theta_max 1
_diffrn_measurement_device_type 'Oxford Diffraction Xcalibur diffractometer'
_diffrn_measurement_method '\w scans'
_diffrn_orient_matrix_UB_11 0.0073326
_diffrn_orient_matrix_UB_12 -0.0812157
_diffrn_orient_matrix_UB_13 0.0173691
_diffrn_orient_matrix_UB_21 -0.0278281
_diffrn_orient_matrix_UB_22 -0.0333816
_diffrn_orient_matrix_UB_23 -0.0406987
_diffrn_orient_matrix_UB_31 0.0634162
_diffrn_orient_matrix_UB_32 -0.0052696
_diffrn_orient_matrix_UB_33 -0.0099355
_diffrn_radiation_monochromator graphite
_diffrn_radiation_type MoK\a
_diffrn_radiation_wavelength 0.71073
_diffrn_reflns_av_R_equivalents 0.0461
_diffrn_reflns_av_unetI/netI 0.0247
_diffrn_reflns_limit_h_max 18
_diffrn_reflns_limit_h_min -18
_diffrn_reflns_limit_k_max 13
_diffrn_reflns_limit_k_min -13
_diffrn_reflns_limit_l_max 27
_diffrn_reflns_limit_l_min -27
_diffrn_reflns_number 52290
_diffrn_reflns_theta_full 38
_diffrn_reflns_theta_max 38
_diffrn_reflns_theta_min 2.84
_exptl_absorpt_coefficient_mu 1.385
_exptl_absorpt_correction_T_max 0.904
_exptl_absorpt_correction_T_min 0.742
_exptl_absorpt_correction_type analytical
_exptl_absorpt_process_details
;
 CrysAlisPro, Agilent Technologies,
Analytical numeric absorption correction using a multifaceted crystal
       model based on expressions derived by R.C. Clark & J.S.
        (Clark, R. C. & Reid, J. S. (1995). Acta Cryst. A51, 887-897)

;
_exptl_crystal_colour dark_red
_exptl_crystal_density_diffrn 1.813
_exptl_crystal_density_method 'not measured'
_exptl_crystal_description plate
_exptl_crystal_F_000 712
_exptl_crystal_size_max 0.27
_exptl_crystal_size_mid 0.24
_exptl_crystal_size_min 0.08
_refine_diff_density_max 2.216
_refine_diff_density_min -0.574
_refine_diff_density_rms 0.147
_refine_ls_extinction_method none
_refine_ls_goodness_of_fit_ref 1.081
_refine_ls_hydrogen_treatment constr
_refine_ls_matrix_type full
_refine_ls_number_parameters 172
_refine_ls_number_reflns 7118
_refine_ls_number_restraints 0
_refine_ls_restrained_S_all 1.081
_refine_ls_R_factor_all 0.0308
_refine_ls_R_factor_gt 0.0275
_refine_ls_shift/su_max 0
_refine_ls_shift/su_mean 0
_refine_ls_structure_factor_coef Fsqd
_refine_ls_weighting_details 'calc w=1/[\s^2^(Fo^2^)+(0.0409P)^2^+0.3570P] where P=(Fo^2^+2Fc^2^)/3'
_refine_ls_weighting_scheme calc
_refine_ls_wR_factor_gt 0.0703
_refine_ls_wR_factor_ref 0.072
_reflns_number_gt 6518
_reflns_number_total 7118
_reflns_threshold_expression I>2\s(I)
_cod_data_source_file om500172r_si_001.cif
_cod_data_source_block gk374
_cod_original_sg_symbol_Hall '-p 2ybc'
_cod_database_code 4084215

loop_
_symmetry_equiv_pos_as_xyz
'x, y, z'
'-x, y+1/2, -z+1/2'
'-x, -y, -z'
'x, -y-1/2, z-1/2'

loop_
_atom_site_label
_atom_site_type_symbol
_atom_site_fract_x
_atom_site_fract_y
_atom_site_fract_z
_atom_site_U_iso_or_equiv
_atom_site_adp_type
_atom_site_occupancy
_atom_site_symmetry_multiplicity
_atom_site_calc_flag
_atom_site_refinement_flags
Ru1 Ru 0.202031(8) 0.153290(10) 0.126263(5) 0.01140(3) Uani 1 1 d .
Cl1 Cl 0.20449(3) 0.22872(3) -0.022349(17) 0.01510(5) Uani 1 1 d .
N11 N 0.40520(9) 0.18238(12) 0.14978(6) 0.01280(14) Uani 1 1 d .
C12 C 0.47733(11) 0.05687(13) 0.12563(7) 0.01303(16) Uani 1 1 d .
C13 C 0.61325(11) 0.06886(15) 0.13337(8) 0.01586(18) Uani 1 1 d .
H13 H 0.6613 -0.0194 0.1149 0.019 Uiso 1 1 calc R
C14 C 0.67727(11) 0.21154(16) 0.16846(8) 0.01822(19) Uani 1 1 d .
H14 H 0.7697 0.222 0.1747 0.022 Uiso 1 1 calc R
C15 C 0.60358(12) 0.33913(15) 0.19438(9) 0.0175(2) Uani 1 1 d .
H15 H 0.6452 0.4374 0.2192 0.021 Uiso 1 1 calc R
C16 C 0.46896(11) 0.32060(15) 0.18349(8) 0.01538(17) Uani 1 1 d .
H16 H 0.4192 0.4088 0.2004 0.018 Uiso 1 1 calc R
N21 N 0.27014(9) -0.07677(12) 0.09524(6) 0.01332(14) Uani 1 1 d .
C22 C 0.40014(11) -0.09108(13) 0.09474(7) 0.01353(16) Uani 1 1 d .
C23 C 0.45382(12) -0.23738(15) 0.06971(8) 0.01684(18) Uani 1 1 d .
H23 H 0.5447 -0.2441 0.0686 0.02 Uiso 1 1 calc R
C24 C 0.37216(13) -0.37234(15) 0.04663(9) 0.0187(2) Uani 1 1 d .
H24 H 0.4063 -0.473 0.0292 0.022 Uiso 1 1 calc R
C25 C 0.23956(13) -0.35923(14) 0.04927(9) 0.0186(2) Uani 1 1 d .
H25 H 0.1827 -0.4516 0.0351 0.022 Uiso 1 1 calc R
C26 C 0.19148(12) -0.20961(15) 0.07286(8) 0.01668(18) Uani 1 1 d .
H26 H 0.1005 -0.2002 0.0733 0.02 Uiso 1 1 calc R
C101 C 0.02964(12) 0.30230(17) 0.12670(8) 0.01819(19) Uani 1 1 d .
H101 H -0.0091 0.3744 0.0816 0.022 Uiso 1 1 calc R
C102 C -0.00281(12) 0.13099(17) 0.13310(9) 0.0203(2) Uani 1 1 d .
H102 H -0.0662 0.0696 0.0941 0.024 Uiso 1 1 calc R
C103 C 0.07928(14) 0.07043(18) 0.20993(9) 0.0228(2) Uani 1 1 d .
H103 H 0.0799 -0.04 0.2308 0.027 Uiso 1 1 calc R
C104 C 0.16020(14) 0.2029(2) 0.25021(8) 0.0232(2) Uani 1 1 d .
H104 H 0.2235 0.1961 0.3021 0.028 Uiso 1 1 calc R
C105 C 0.12840(13) 0.34835(16) 0.19793(9) 0.0199(2) Uani 1 1 d .
H105 H 0.1664 0.4553 0.209 0.024 Uiso 1 1 calc R

loop_
_atom_site_aniso_label
_atom_site_aniso_U_11
_atom_site_aniso_U_22
_atom_site_aniso_U_33
_atom_site_aniso_U_23
_atom_site_aniso_U_13
_atom_site_aniso_U_12
Ru1 0.01098(4) 0.01229(4) 0.01128(4) -0.00083(2) 0.00304(3) 0.00053(2)
Cl1 0.01870(11) 0.01447(10) 0.01262(10) -0.00019(8) 0.00435(8) 0.00051(8)
N11 0.0128(3) 0.0138(3) 0.0118(3) -0.0014(3) 0.0025(3) 0.0004(3)
C12 0.0139(4) 0.0138(4) 0.0118(4) -0.0001(3) 0.0035(3) 0.0010(3)
C13 0.0130(4) 0.0178(4) 0.0174(4) -0.0003(3) 0.0044(3) 0.0008(3)
C14 0.0135(4) 0.0213(5) 0.0200(5) -0.0009(4) 0.0036(4) -0.0017(4)
C15 0.0145(4) 0.0189(5) 0.0186(5) -0.0031(4) 0.0019(4) -0.0028(3)
C16 0.0145(4) 0.0159(4) 0.0156(4) -0.0036(3) 0.0027(3) -0.0008(3)
N21 0.0137(3) 0.0122(3) 0.0139(3) 0.0003(3) 0.0022(3) 0.0000(3)
C22 0.0146(4) 0.0128(4) 0.0134(4) 0.0002(3) 0.0032(3) 0.0013(3)
C23 0.0184(4) 0.0147(4) 0.0179(5) -0.0009(3) 0.0047(4) 0.0033(3)
C24 0.0231(5) 0.0135(4) 0.0196(5) -0.0008(4) 0.0044(4) 0.0024(4)
C25 0.0219(5) 0.0127(4) 0.0204(5) -0.0004(4) 0.0022(4) -0.0007(4)
C26 0.0164(4) 0.0133(4) 0.0200(5) 0.0002(4) 0.0028(4) -0.0016(3)
C101 0.0143(4) 0.0204(5) 0.0203(5) -0.0025(4) 0.0046(4) 0.0041(4)
C102 0.0132(4) 0.0239(5) 0.0252(6) -0.0029(4) 0.0072(4) -0.0009(4)
C103 0.0222(5) 0.0263(6) 0.0237(5) 0.0054(4) 0.0134(5) 0.0024(4)
C104 0.0220(5) 0.0349(7) 0.0139(5) -0.0012(5) 0.0066(4) 0.0064(5)
C105 0.0173(5) 0.0233(6) 0.0200(5) -0.0071(4) 0.0056(4) 0.0027(4)

loop_
_atom_type_symbol
_atom_type_description
_atom_type_scat_dispersion_real
_atom_type_scat_dispersion_imag
_atom_type_scat_source
C C 0.0033 0.0016 'International Tables Vol C Tables 4.2.6.8 and 6.1.1.4'
H H 0 0 'International Tables Vol C Tables 4.2.6.8 and 6.1.1.4'
N N 0.0061 0.0033 'International Tables Vol C Tables 4.2.6.8 and 6.1.1.4'
Cl Cl 0.1484 0.1585 'International Tables Vol C Tables 4.2.6.8 and 6.1.1.4'
Ru Ru -1.2594 0.8363 'International Tables Vol C Tables 4.2.6.8 and 6.1.1.4'

loop_
_exptl_crystal_face_index_h
_exptl_crystal_face_index_k
_exptl_crystal_face_index_l
_exptl_crystal_face_perp_dist
1 0 0 0.0337
-1 0 0 0.0427
0 3 -1 0.1277
0 2 1 0.102
1 0 -1 0.0905
-1 0 1 0.0755
0 3 1 0.1047
0 -1 0 0.1215
-1 0 -4 0.124
1 0 4 0.099

loop_
_geom_angle_atom_site_label_1
_geom_angle_atom_site_label_2
_geom_angle_atom_site_label_3
_geom_angle
N21 Ru1 N11 76.24(4)
N21 Ru1 C103 98.31(5)
N11 Ru1 C103 129.44(5)
N21 Ru1 C104 121.80(5)
N11 Ru1 C104 101.43(5)
C103 Ru1 C104 39.07(6)
N21 Ru1 C101 145.02(4)
N11 Ru1 C101 138.51(4)
C103 Ru1 C101 64.59(5)
C104 Ru1 C101 64.64(5)
N21 Ru1 C102 108.87(5)
N11 Ru1 C102 166.88(5)
C103 Ru1 C102 38.98(6)
C104 Ru1 C102 65.51(5)
C101 Ru1 C102 38.68(5)
N21 Ru1 C105 160.66(5)
N11 Ru1 C105 105.96(4)
C103 Ru1 C105 65.09(5)
C104 Ru1 C105 38.92(6)
C101 Ru1 C105 38.28(5)
C102 Ru1 C105 65.11(5)
N21 Ru1 Cl1 85.48(3)
N11 Ru1 Cl1 86.55(3)
C103 Ru1 Cl1 143.80(4)
C104 Ru1 Cl1 152.61(4)
C101 Ru1 Cl1 91.98(4)
C102 Ru1 Cl1 105.69(4)
C105 Ru1 Cl1 113.73(4)
C16 N11 C12 118.16(10)
C16 N11 Ru1 124.26(8)
C12 N11 Ru1 117.49(7)
N11 C12 C13 121.91(10)
N11 C12 C22 113.88(9)
C13 C12 C22 124.17(10)
C14 C13 C12 119.16(11)
C14 C13 H13 120.4
C12 C13 H13 120.4
C13 C14 C15 118.91(11)
C13 C14 H14 120.5
C15 C14 H14 120.5
C16 C15 C14 119.02(11)
C16 C15 H15 120.5
C14 C15 H15 120.5
N11 C16 C15 122.82(11)
N11 C16 H16 118.6
C15 C16 H16 118.6
C26 N21 C22 118.76(10)
C26 N21 Ru1 123.57(8)
C22 N21 Ru1 117.62(7)
N21 C22 C23 121.89(10)
N21 C22 C12 114.01(9)
C23 C22 C12 124.05(10)
C24 C23 C22 118.77(11)
C24 C23 H23 120.6
C22 C23 H23 120.6
C23 C24 C25 119.39(11)
C23 C24 H24 120.3
C25 C24 H24 120.3
C26 C25 C24 119.17(11)
C26 C25 H25 120.4
C24 C25 H25 120.4
N21 C26 C25 121.98(11)
N21 C26 H26 119
C25 C26 H26 119
C105 C101 C102 109.78(12)
C105 C101 Ru1 71.38(7)
C102 C101 Ru1 70.76(7)
C105 C101 H101 125.1
C102 C101 H101 125.1
Ru1 C101 H101 124.3
C101 C102 C103 106.37(12)
C101 C102 Ru1 70.56(7)
C103 C102 Ru1 69.36(7)
C101 C102 H102 126.8
C103 C102 H102 126.8
Ru1 C102 H102 124.9
C104 C103 C102 109.03(12)
C104 C103 Ru1 71.05(7)
C102 C103 Ru1 71.67(7)
C104 C103 H103 125.5
C102 C103 H103 125.5
Ru1 C103 H103 123.4
C103 C104 C105 107.59(12)
C103 C104 Ru1 69.88(7)
C105 C104 Ru1 71.52(7)
C103 C104 H104 126.2
C105 C104 H104 126.2
Ru1 C104 H104 124
C101 C105 C104 107.23(12)
C101 C105 Ru1 70.35(7)
C104 C105 Ru1 69.56(7)
C101 C105 H105 126.4
C104 C105 H105 126.4
Ru1 C105 H105 125.3

loop_
_geom_bond_atom_site_label_1
_geom_bond_atom_site_label_2
_geom_bond_distance
Ru1 N21 2.0805(10)
Ru1 N11 2.0830(10)
Ru1 C103 2.1307(12)
Ru1 C104 2.1461(13)
Ru1 C101 2.1587(12)
Ru1 C102 2.1613(12)
Ru1 C105 2.1722(12)
Ru1 Cl1 2.4534(3)
N11 C16 1.3521(15)
N11 C12 1.3604(14)
C12 C13 1.3967(16)
C12 C22 1.4669(16)
C13 C14 1.3896(18)
C13 H13 0.95
C14 C15 1.3940(18)
C14 H14 0.95
C15 C16 1.3833(17)
C15 H15 0.95
C16 H16 0.95
N21 C26 1.3515(15)
N21 C22 1.3579(15)
C22 C23 1.3971(16)
C23 C24 1.3839(18)
C23 H23 0.95
C24 C25 1.3914(19)
C24 H24 0.95
C25 C26 1.3865(17)
C25 H25 0.95
C26 H26 0.95
C101 C105 1.4200(19)
C101 C102 1.431(2)
C101 H101 0.95
C102 C103 1.432(2)
C102 H102 0.95
C103 C104 1.430(2)
C103 H103 0.95
C104 C105 1.439(2)
C104 H104 0.95
C105 H105 0.95
